data_7031160
loop_
_publ_author_name
'Henig, Gerhard'
'Schulz, Michael'
'Windm\"uller, Bettina'
'Werner, Helmut'

_publ_section_title
;
 Areneruthenium(ii) complexes containing bulky phosphines with various
 functionalities as ligands
;
_journal_issue 3
_journal_name_full 'Dalton Transactions'
_journal_page_first 441
_journal_page_last 448
_journal_paper_doi 10.1039/b208891f
_journal_year 2003
_chemical_formula_sum 'C32 H40 Cl O3 P Ru'
_chemical_formula_weight 640.13
_chemical_name_systematic ?
_space_group_IT_number 14
_symmetry_cell_setting monoclinic
_symmetry_Int_Tables_number 14
_symmetry_space_group_name_Hall '-P 2yn'
_symmetry_space_group_name_H-M 'P 1 21/n 1'
_atom_sites_solution_hydrogens geom
_atom_sites_solution_primary 'Patterson Methods'
_atom_sites_solution_secondary difmap
_audit_creation_method SHELXL-97
_cell_angle_alpha 90.00
_cell_angle_beta 104.81(3)
_cell_angle_gamma 90.00
_cell_formula_units_Z 4
_cell_length_a 12.472(8)
_cell_length_b 14.435(7)
_cell_length_c 17.992(11)
_cell_measurement_reflns_used 23
_cell_measurement_temperature 293(2)
_cell_measurement_theta_max 14
_cell_measurement_theta_min 10
_cell_volume 3132(3)
_computing_cell_refinement 'CAD4 (Enraf-Nonius)'
_computing_data_collection 'CAD4 (Enraf-Nonius)'
_computing_data_reduction 'BEGIN (SDP)'
_computing_molecular_graphics 'ZORTEP (Zsolnai)'
_computing_structure_refinement 'SHELXL-97 (Sheldrick, 1997)'
_computing_structure_solution 'SHELXS-97 (Sheldrick, 1990)'
_diffrn_ambient_temperature 293(2)
_diffrn_measured_fraction_theta_full 0.994
_diffrn_measured_fraction_theta_max 0.994
_diffrn_measurement_device_type 'CAD4 (Enraf-Nonius)'
_diffrn_measurement_method omega-theta-scans
_diffrn_radiation_monochromator graphite
_diffrn_radiation_source 'fine-focus sealed tube'
_diffrn_radiation_type MoK\a
_diffrn_radiation_wavelength 0.71073
_diffrn_reflns_av_R_equivalents 0.0677
_diffrn_reflns_av_sigmaI/netI 0.1297
_diffrn_reflns_limit_h_max 14
_diffrn_reflns_limit_h_min 0
_diffrn_reflns_limit_k_max 16
_diffrn_reflns_limit_k_min 0
_diffrn_reflns_limit_l_max 19
_diffrn_reflns_limit_l_min -20
_diffrn_reflns_number 5126
_diffrn_reflns_theta_full 23.98
_diffrn_reflns_theta_max 23.98
_diffrn_reflns_theta_min 2.20
_diffrn_standards_decay_% 3.5
_diffrn_standards_interval_count 3600
_diffrn_standards_number 2
_exptl_absorpt_coefficient_mu 0.667
_exptl_absorpt_correction_T_max 1.00
_exptl_absorpt_correction_T_min 0.84
_exptl_absorpt_correction_type empirical
_exptl_crystal_colour orange
_exptl_crystal_density_diffrn 1.358
_exptl_crystal_density_method 'not measured'
_exptl_crystal_description prisms
_exptl_crystal_F_000 1328
_exptl_crystal_size_max 0.28
_exptl_crystal_size_mid 0.23
_exptl_crystal_size_min 0.20
_refine_diff_density_max 0.342
_refine_diff_density_min -0.491
_refine_diff_density_rms 0.081
_refine_ls_extinction_method none
_refine_ls_goodness_of_fit_ref 1.001
_refine_ls_hydrogen_treatment mixed
_refine_ls_matrix_type full
_refine_ls_number_parameters 351
_refine_ls_number_reflns 4880
_refine_ls_number_restraints 0
_refine_ls_restrained_S_all 1.001
_refine_ls_R_factor_all 0.1535
_refine_ls_R_factor_gt 0.0483
_refine_ls_shift/su_max 0.001
_refine_ls_shift/su_mean 0.000
_refine_ls_structure_factor_coef Fsqd
_refine_ls_weighting_details
;
calc w=1/[\s^2^(Fo^2^)+(0.0476P)^2^+0.0000P] where 
P=(Fo^2^+2Fc^2^)/3
;
_refine_ls_weighting_scheme calc
_refine_ls_wR_factor_gt 0.0926
_refine_ls_wR_factor_ref 0.1155
_reflns_number_gt 2675
_reflns_number_total 4880
_reflns_threshold_expression >2sigma(I)
_cod_data_source_file b208891f.txt
_cod_data_source_block gh5bw
_cod_original_sg_symbol_H-M P21/n
_cod_database_code 7031160

loop_
_symmetry_equiv_pos_as_xyz
'x, y, z'
'x+1/2, -y+1/2, z+1/2'
'-x, -y, -z'
'-x-1/2, y-1/2, -z-1/2'

loop_
_atom_site_label
_atom_site_type_symbol
_atom_site_fract_x
_atom_site_fract_y
_atom_site_fract_z
_atom_site_U_iso_or_equiv
_atom_site_adp_type
_atom_site_occupancy
_atom_site_symmetry_multiplicity
_atom_site_calc_flag
_atom_site_refinement_flags
Ru Ru 0.70711(4) 0.17989(3) 0.98842(3) 0.04389(17) Uani 1 1 d .
P P 0.72903(15) 0.31157(12) 1.06623(9) 0.0558(5) Uani 1 1 d .
Cl Cl 0.68949(14) 0.08742(12) 1.09576(9) 0.0620(5) Uani 1 1 d .
O1 O 0.8742(3) 0.1723(3) 1.0403(2) 0.0420(10) Uani 1 1 d .
O2 O 1.0235(6) 0.3741(4) 1.2074(4) 0.154(3) Uani 1 1 d .
O3 O 0.8578(5) 0.4389(3) 1.1806(3) 0.0967(19) Uani 1 1 d .
C1 C 0.8723(5) 0.3040(4) 1.1156(3) 0.0554(18) Uani 1 1 d .
C2 C 0.9256(5) 0.2296(4) 1.0911(3) 0.0450(15) Uani 1 1 d .
C3 C 0.9286(8) 0.3711(5) 1.1715(5) 0.086(3) Uani 1 1 d .
C4 C 0.9011(9) 0.5111(6) 1.2358(5) 0.161(5) Uani 1 1 d .
H4A H 0.9327 0.4838 1.2852 0.241 Uiso 1 1 calc R
H4B H 0.8422 0.5523 1.2393 0.241 Uiso 1 1 calc R
H4C H 0.9573 0.5451 1.2195 0.241 Uiso 1 1 calc R
C5 C 1.0501(5) 0.2114(4) 1.1202(3) 0.0507(17) Uani 1 1 d .
H5 H 1.0852 0.2678 1.1455 0.061 Uiso 1 1 calc R
C6 C 1.0962(5) 0.1924(4) 1.0520(3) 0.0514(16) Uani 1 1 d .
C7 C 1.0744(6) 0.1325(4) 1.1794(3) 0.0485(16) Uani 1 1 d .
C8 C 1.0899(5) 0.1056(5) 1.0187(4) 0.0545(17) Uani 1 1 d .
H8 H 1.0599 0.0571 1.0408 0.065 Uiso 1 1 calc R
C9 C 1.1263(6) 0.0884(6) 0.9542(4) 0.070(2) Uani 1 1 d .
H9 H 1.1203 0.0293 0.9329 0.084 Uiso 1 1 calc R
C10 C 1.1713(7) 0.1589(7) 0.9214(5) 0.094(3) Uani 1 1 d .
H10 H 1.1970 0.1477 0.8781 0.113 Uiso 1 1 calc R
C11 C 1.1783(7) 0.2453(7) 0.9521(6) 0.104(3) Uani 1 1 d .
H11 H 1.2081 0.2932 0.9291 0.125 Uiso 1 1 calc R
C12 C 1.1409(6) 0.2633(5) 1.0184(5) 0.085(2) Uani 1 1 d .
H12 H 1.1464 0.3227 1.0392 0.102 Uiso 1 1 calc R
C13 C 1.1839(6) 0.1074(5) 1.2111(3) 0.0634(19) Uani 1 1 d .
H13 H 1.2401 0.1394 1.1966 0.076 Uiso 1 1 calc R
C14 C 1.2113(8) 0.0363(6) 1.2635(4) 0.081(3) Uani 1 1 d .
H14 H 1.2853 0.0198 1.2829 0.097 Uiso 1 1 calc R
C15 C 1.1312(9) -0.0099(5) 1.2872(4) 0.088(3) Uani 1 1 d .
H15 H 1.1497 -0.0569 1.3236 0.105 Uiso 1 1 calc R
C16 C 1.0225(8) 0.0140(5) 1.2565(4) 0.090(3) Uani 1 1 d .
H16 H 0.9671 -0.0180 1.2718 0.108 Uiso 1 1 calc R
C17 C 0.9931(6) 0.0858(5) 1.2025(4) 0.0665(19) Uani 1 1 d .
H17 H 0.9189 0.1015 1.1826 0.080 Uiso 1 1 calc R
C18 C 0.7071(6) 0.4210(4) 1.0091(4) 0.066(2) Uani 1 1 d .
H18 H 0.6503 0.4070 0.9618 0.079 Uiso 1 1 calc R
C19 C 0.6452(7) 0.3259(6) 1.1366(4) 0.081(2) Uani 1 1 d .
H19 H 0.6463 0.3919 1.1495 0.097 Uiso 1 1 calc R
C20 C 0.6651(7) 0.5070(5) 1.0440(5) 0.099(3) Uani 1 1 d .
H20A H 0.7163 0.5222 1.0921 0.148 Uiso 1 1 calc R
H20B H 0.5936 0.4941 1.0525 0.148 Uiso 1 1 calc R
H20C H 0.6591 0.5584 1.0093 0.148 Uiso 1 1 calc R
C21 C 0.8129(7) 0.4445(5) 0.9840(4) 0.088(3) Uani 1 1 d .
H21A H 0.7967 0.4918 0.9453 0.132 Uiso 1 1 calc R
H21B H 0.8390 0.3900 0.9636 0.132 Uiso 1 1 calc R
H21C H 0.8689 0.4663 1.0276 0.132 Uiso 1 1 calc R
C22 C 0.5265(7) 0.2999(6) 1.1010(5) 0.104(3) Uani 1 1 d .
H22A H 0.5227 0.2363 1.0851 0.156 Uiso 1 1 calc R
H22B H 0.4969 0.3386 1.0572 0.156 Uiso 1 1 calc R
H22C H 0.4839 0.3082 1.1381 0.156 Uiso 1 1 calc R
C23 C 0.6927(8) 0.2726(6) 1.2124(4) 0.114(3) Uani 1 1 d .
H23A H 0.6414 0.2760 1.2440 0.172 Uiso 1 1 calc R
H23B H 0.7621 0.2997 1.2392 0.172 Uiso 1 1 calc R
H23C H 0.7042 0.2089 1.2011 0.172 Uiso 1 1 calc R
C24 C 0.7440(5) 0.1839(5) 0.8759(3) 0.0489(15) Uani 1 1 d .
C25 C 0.7249(5) 0.0894(4) 0.8905(3) 0.0502(16) Uani 1 1 d .
H25 H 0.7788 0.0460 0.8878 0.060 Uiso 1 1 calc R
C26 C 0.6304(5) 0.0600(4) 0.9084(3) 0.0504(16) Uani 1 1 d .
C27 C 0.5512(6) 0.1291(5) 0.9143(4) 0.0570(18) Uani 1 1 d .
H27 H 0.4907 0.1121 0.9325 0.068 Uiso 1 1 calc R
C28 C 0.5611(6) 0.2212(5) 0.8937(4) 0.0549(18) Uani 1 1 d .
C29 C 0.6586(5) 0.2476(4) 0.8753(3) 0.0523(17) Uani 1 1 d .
H29 H 0.6674 0.3090 0.8624 0.063 Uiso 1 1 calc R
C30 C 0.8509(5) 0.2118(5) 0.8587(4) 0.067(2) Uani 1 1 d .
H30A H 0.8549 0.2781 0.8568 0.101 Uiso 1 1 calc R
H30B H 0.8542 0.1863 0.8100 0.101 Uiso 1 1 calc R
H30C H 0.9120 0.1887 0.8983 0.101 Uiso 1 1 calc R
C31 C 0.6125(5) -0.0394(4) 0.9280(4) 0.070(2) Uani 1 1 d .
H31A H 0.6629 -0.0785 0.9102 0.106 Uiso 1 1 calc R
H31B H 0.5376 -0.0572 0.9037 0.106 Uiso 1 1 calc R
H31C H 0.6256 -0.0456 0.9827 0.106 Uiso 1 1 calc R
C32 C 0.4662(6) 0.2889(5) 0.8876(4) 0.075(2) Uani 1 1 d .
H32A H 0.4214 0.2903 0.8356 0.113 Uiso 1 1 calc R
H32B H 0.4954 0.3496 0.9023 0.113 Uiso 1 1 calc R
H32C H 0.4216 0.2695 0.9211 0.113 Uiso 1 1 calc R

loop_
_atom_site_aniso_label
_atom_site_aniso_U_11
_atom_site_aniso_U_22
_atom_site_aniso_U_33
_atom_site_aniso_U_23
_atom_site_aniso_U_13
_atom_site_aniso_U_12
Ru 0.0480(3) 0.0425(3) 0.0423(3) 0.0005(3) 0.0134(2) 0.0076(3)
P 0.0711(12) 0.0488(10) 0.0454(9) -0.0029(9) 0.0112(9) 0.0233(10)
Cl 0.0647(11) 0.0693(12) 0.0557(10) 0.0163(9) 0.0223(9) 0.0078(10)
O1 0.054(3) 0.036(2) 0.035(2) -0.011(2) 0.0096(19) 0.002(2)
O2 0.123(5) 0.126(5) 0.156(6) -0.097(5) -0.068(5) 0.062(4)
O3 0.124(5) 0.070(3) 0.072(3) -0.034(3) -0.018(3) 0.048(3)
C1 0.080(5) 0.048(4) 0.034(3) -0.009(3) 0.006(3) 0.021(4)
C2 0.058(4) 0.043(4) 0.032(3) 0.004(3) 0.008(3) 0.008(3)
C3 0.101(7) 0.073(5) 0.067(5) -0.019(4) -0.007(5) 0.042(5)
C4 0.192(11) 0.120(8) 0.124(8) -0.094(7) -0.044(7) 0.066(8)
C5 0.059(4) 0.036(4) 0.051(4) -0.014(3) 0.003(3) 0.004(3)
C6 0.045(4) 0.052(4) 0.054(4) 0.008(4) 0.007(3) 0.006(3)
C7 0.060(4) 0.039(4) 0.041(4) -0.015(3) 0.004(3) 0.013(3)
C8 0.055(4) 0.055(4) 0.056(4) -0.002(4) 0.019(3) 0.005(3)
C9 0.071(5) 0.083(6) 0.059(5) 0.000(4) 0.023(4) 0.009(4)
C10 0.090(6) 0.127(8) 0.077(6) 0.017(6) 0.045(5) 0.019(6)
C11 0.097(7) 0.107(8) 0.120(8) 0.050(7) 0.048(6) -0.013(6)
C12 0.085(6) 0.064(5) 0.111(7) 0.011(5) 0.036(5) -0.017(5)
C13 0.066(5) 0.079(5) 0.042(4) -0.014(4) 0.009(4) 0.011(4)
C14 0.100(7) 0.090(6) 0.042(4) -0.010(4) -0.001(4) 0.044(6)
C15 0.137(9) 0.061(5) 0.051(5) 0.008(4) -0.001(6) 0.015(6)
C16 0.113(7) 0.078(6) 0.068(5) 0.019(5) 0.004(5) -0.009(5)
C17 0.075(5) 0.057(5) 0.060(5) 0.003(4) 0.004(4) 0.004(4)
C18 0.084(5) 0.044(4) 0.057(5) -0.007(3) -0.003(4) 0.014(4)
C19 0.106(6) 0.076(5) 0.067(5) -0.010(5) 0.034(5) 0.037(5)
C20 0.117(7) 0.050(4) 0.107(6) -0.015(4) -0.012(5) 0.043(5)
C21 0.118(7) 0.060(5) 0.073(5) 0.019(4) 0.001(5) 0.010(5)
C22 0.113(7) 0.103(7) 0.117(7) 0.004(6) 0.069(6) 0.042(6)
C23 0.170(9) 0.121(7) 0.068(6) -0.006(5) 0.058(6) 0.040(7)
C24 0.060(4) 0.051(4) 0.035(3) 0.000(3) 0.012(3) -0.008(4)
C25 0.063(5) 0.049(4) 0.039(4) -0.002(3) 0.014(3) 0.006(4)
C26 0.050(4) 0.051(4) 0.047(4) 0.000(3) 0.007(3) -0.001(3)
C27 0.060(5) 0.060(5) 0.051(4) 0.003(4) 0.014(4) 0.001(4)
C28 0.052(4) 0.062(4) 0.049(4) 0.000(4) 0.009(3) 0.013(4)
C29 0.061(5) 0.043(4) 0.049(4) 0.002(3) 0.007(3) 0.001(4)
C30 0.070(5) 0.071(5) 0.065(4) -0.005(4) 0.023(4) -0.009(4)
C31 0.072(5) 0.050(4) 0.082(5) 0.003(4) 0.007(4) -0.005(4)
C32 0.068(5) 0.081(5) 0.068(5) 0.007(4) 0.003(4) 0.018(4)

loop_
_atom_type_symbol
_atom_type_description
_atom_type_scat_dispersion_real
_atom_type_scat_dispersion_imag
_atom_type_scat_source
C C 0.0033 0.0016 'International Tables Vol C Tables 4.2.6.8 and 6.1.1.4'
H H 0.0000 0.0000 'International Tables Vol C Tables 4.2.6.8 and 6.1.1.4'
Cl Cl 0.1484 0.1585 'International Tables Vol C Tables 4.2.6.8 and 6.1.1.4'
O O 0.0106 0.0060 'International Tables Vol C Tables 4.2.6.8 and 6.1.1.4'
P P 0.1023 0.0942 'International Tables Vol C Tables 4.2.6.8 and 6.1.1.4'
Ru Ru -1.2594 0.8363 'International Tables Vol C Tables 4.2.6.8 and 6.1.1.4'

loop_
_geom_angle_atom_site_label_1
_geom_angle_atom_site_label_2
_geom_angle_atom_site_label_3
_geom_angle
O1 Ru C27 154.1(2)
O1 Ru C24 89.59(19)
C27 Ru C24 79.0(2)
O1 Ru C29 116.8(2)
C27 Ru C29 65.9(2)
C24 Ru C29 37.4(2)
O1 Ru C28 153.4(2)
C27 Ru C28 36.7(2)
C24 Ru C28 67.1(2)
C29 Ru C28 36.6(2)
O1 Ru C25 91.90(19)
C27 Ru C25 65.0(2)
C24 Ru C25 37.3(2)
C29 Ru C25 65.9(2)
C28 Ru C25 77.4(2)
O1 Ru C26 117.10(19)
C27 Ru C26 37.0(2)
C24 Ru C26 66.0(2)
C29 Ru C26 77.5(2)
C28 Ru C26 66.2(2)
C25 Ru C26 35.0(2)
O1 Ru P 79.71(11)
C27 Ru P 126.07(19)
C24 Ru P 120.87(18)
C29 Ru P 98.93(17)
C28 Ru P 100.81(18)
C25 Ru P 157.28(18)
C26 Ru P 162.76(17)
O1 Ru Cl 84.04(11)
C27 Ru Cl 93.12(18)
C24 Ru Cl 147.34(19)
C29 Ru Cl 158.53(18)
C28 Ru Cl 122.5(2)
C25 Ru Cl 110.77(17)
C26 Ru Cl 88.61(17)
P Ru Cl 89.49(8)
C1 P C19 109.6(3)
C1 P C18 108.2(3)
C19 P C18 104.7(3)
C1 P Ru 101.4(2)
C19 P Ru 120.1(3)
C18 P Ru 112.4(2)
C2 O1 Ru 123.7(4)
C3 O3 C4 117.6(7)
C2 C1 C3 123.5(6)
C2 C1 P 112.8(5)
C3 C1 P 123.6(5)
O1 C2 C1 122.3(6)
O1 C2 C5 114.4(5)
C1 C2 C5 123.3(6)
O2 C3 O3 119.6(7)
O2 C3 C1 129.7(7)
O3 C3 C1 110.7(7)
C6 C5 C2 108.5(5)
C6 C5 C7 112.4(5)
C2 C5 C7 111.6(5)
C12 C6 C8 117.9(7)
C12 C6 C5 120.2(6)
C8 C6 C5 121.8(6)
C17 C7 C13 118.3(6)
C17 C7 C5 123.1(6)
C13 C7 C5 118.6(6)
C9 C8 C6 122.4(7)
C10 C9 C8 119.5(8)
C11 C10 C9 120.0(8)
C10 C11 C12 120.8(8)
C6 C12 C11 119.5(8)
C14 C13 C7 121.5(7)
C15 C14 C13 120.5(8)
C14 C15 C16 118.8(8)
C15 C16 C17 121.4(8)
C7 C17 C16 119.4(7)
C21 C18 C20 110.4(6)
C21 C18 P 109.4(5)
C20 C18 P 118.3(5)
C22 C19 C23 111.4(7)
C22 C19 P 110.4(5)
C23 C19 P 113.1(5)
C29 C24 C25 117.8(6)
C29 C24 C30 122.4(6)
C25 C24 C30 119.8(6)
C29 C24 Ru 71.6(3)
C25 C24 Ru 73.6(3)
C30 C24 Ru 127.3(4)
C26 C25 C24 122.6(6)
C26 C25 Ru 74.5(4)
C24 C25 Ru 69.1(3)
C25 C26 C27 117.0(6)
C25 C26 C31 122.7(6)
C27 C26 C31 120.1(6)
C25 C26 Ru 70.6(4)
C27 C26 Ru 67.2(4)
C31 C26 Ru 129.3(4)
C28 C27 C26 122.6(6)
C28 C27 Ru 73.5(4)
C26 C27 Ru 75.8(4)
C29 C28 C27 117.8(6)
C29 C28 C32 121.3(7)
C27 C28 C32 120.9(7)
C29 C28 Ru 70.3(4)
C27 C28 Ru 69.7(4)
C32 C28 Ru 134.1(5)
C28 C29 C24 121.7(6)
C28 C29 Ru 73.1(4)
C24 C29 Ru 71.0(3)

loop_
_geom_bond_atom_site_label_1
_geom_bond_atom_site_label_2
_geom_bond_distance
Ru O1 2.057(4)
Ru C27 2.184(7)
Ru C24 2.189(6)
Ru C29 2.198(6)
Ru C28 2.233(6)
Ru C25 2.249(6)
Ru C26 2.298(6)
Ru P 2.3349(19)
Ru Cl 2.404(2)
P C1 1.784(7)
P C19 1.847(7)
P C18 1.867(7)
O1 C2 1.277(6)
O2 C3 1.195(9)
O3 C3 1.356(8)
O3 C4 1.445(8)
C1 C2 1.392(8)
C1 C3 1.443(9)
C2 C5 1.530(8)
C5 C6 1.508(8)
C5 C7 1.535(8)
C6 C12 1.379(9)
C6 C8 1.382(8)
C7 C17 1.368(9)
C7 C13 1.387(8)
C8 C9 1.373(8)
C9 C10 1.366(10)
C10 C11 1.358(11)
C11 C12 1.411(11)
C13 C14 1.377(9)
C14 C15 1.357(10)
C15 C16 1.371(10)
C16 C17 1.403(9)
C18 C21 1.537(9)
C18 C20 1.543(9)
C19 C22 1.503(10)
C19 C23 1.547(10)
C24 C29 1.406(8)
C24 C25 1.420(8)
C24 C30 1.498(8)
C25 C26 1.367(8)
C26 C27 1.427(8)
C26 C31 1.507(8)
C27 C28 1.393(9)
C28 C29 1.393(9)
C28 C32 1.517(8)

loop_
_geom_torsion_atom_site_label_1
_geom_torsion_atom_site_label_2
_geom_torsion_atom_site_label_3
_geom_torsion_atom_site_label_4
_geom_torsion
O1 Ru P C1 -2.7(2)
C27 Ru P C1 174.9(3)
C24 Ru P C1 -85.9(3)
C29 Ru P C1 -118.5(3)
C28 Ru P C1 -155.6(3)
C25 Ru P C1 -72.4(5)
C26 Ru P C1 165.0(6)
Cl Ru P C1 81.4(2)
O1 Ru P C19 -123.5(3)
C27 Ru P C19 54.0(4)
C24 Ru P C19 153.2(3)
C29 Ru P C19 120.7(3)
C28 Ru P C19 83.5(3)
C25 Ru P C19 166.7(5)
C26 Ru P C19 44.2(6)
Cl Ru P C19 -39.5(3)
O1 Ru P C18 112.7(3)
C27 Ru P C18 -69.8(4)
C24 Ru P C18 29.4(3)
C29 Ru P C18 -3.1(3)
C28 Ru P C18 -40.2(3)
C25 Ru P C18 43.0(5)
C26 Ru P C18 -79.6(6)
Cl Ru P C18 -163.2(3)
C27 Ru O1 C2 -173.1(5)
C24 Ru O1 C2 123.9(4)
C29 Ru O1 C2 97.2(4)
C28 Ru O1 C2 96.0(6)
C25 Ru O1 C2 161.1(4)
C26 Ru O1 C2 -173.6(4)
P Ru O1 C2 2.4(4)
Cl Ru O1 C2 -88.2(4)
C19 P C1 C2 131.3(5)
C18 P C1 C2 -115.1(5)
Ru P C1 C2 3.3(5)
C19 P C1 C3 -52.5(7)
C18 P C1 C3 61.1(7)
Ru P C1 C3 179.5(6)
Ru O1 C2 C1 -0.7(8)
Ru O1 C2 C5 -178.8(3)
C3 C1 C2 O1 -178.4(6)
P C1 C2 O1 -2.1(8)
C3 C1 C2 C5 -0.5(10)
P C1 C2 C5 175.7(5)
C4 O3 C3 O2 -1.5(13)
C4 O3 C3 C1 179.0(7)
C2 C1 C3 O2 -3.3(15)
P C1 C3 O2 -179.2(9)
C2 C1 C3 O3 176.1(6)
P C1 C3 O3 0.2(10)
O1 C2 C5 C6 45.4(7)
C1 C2 C5 C6 -132.6(6)
O1 C2 C5 C7 -78.9(6)
C1 C2 C5 C7 103.1(6)
C2 C5 C6 C12 93.6(7)
C7 C5 C6 C12 -142.5(6)
C2 C5 C6 C8 -82.9(7)
C7 C5 C6 C8 41.0(8)
C6 C5 C7 C17 -122.5(6)
C2 C5 C7 C17 -0.4(8)
C6 C5 C7 C13 57.6(7)
C2 C5 C7 C13 179.8(5)
C12 C6 C8 C9 0.0(10)
C5 C6 C8 C9 176.5(6)
C6 C8 C9 C10 0.5(10)
C8 C9 C10 C11 -0.9(13)
C9 C10 C11 C12 0.8(14)
C8 C6 C12 C11 0.0(11)
C5 C6 C12 C11 -176.6(7)
C10 C11 C12 C6 -0.4(13)
C17 C7 C13 C14 1.2(9)
C5 C7 C13 C14 -179.0(5)
C7 C13 C14 C15 -1.7(10)
C13 C14 C15 C16 1.6(12)
C14 C15 C16 C17 -1.1(12)
C13 C7 C17 C16 -0.6(9)
C5 C7 C17 C16 179.5(6)
C15 C16 C17 C7 0.6(11)
C1 P C18 C21 30.8(5)
C19 P C18 C21 147.6(5)
Ru P C18 C21 -80.4(5)
C1 P C18 C20 -96.8(6)
C19 P C18 C20 20.0(7)
Ru P C18 C20 152.0(5)
C1 P C19 C22 -160.5(5)
C18 P C19 C22 83.6(6)
Ru P C19 C22 -43.8(6)
C1 P C19 C23 -34.9(7)
C18 P C19 C23 -150.8(6)
Ru P C19 C23 81.8(7)
O1 Ru C24 C29 -138.8(4)
C27 Ru C24 C29 64.6(4)
C28 Ru C24 C29 28.1(4)
C25 Ru C24 C29 127.6(5)
C26 Ru C24 C29 101.1(4)
P Ru C24 C29 -61.0(4)
Cl Ru C24 C29 143.0(3)
O1 Ru C24 C25 93.7(4)
C27 Ru C24 C25 -63.0(4)
C29 Ru C24 C25 -127.6(5)
C28 Ru C24 C25 -99.5(4)
C26 Ru C24 C25 -26.4(3)
P Ru C24 C25 171.4(3)
Cl Ru C24 C25 15.4(5)
O1 Ru C24 C30 -21.6(6)
C27 Ru C24 C30 -178.2(6)
C29 Ru C24 C30 117.2(7)
C28 Ru C24 C30 145.3(7)
C25 Ru C24 C30 -115.3(7)
C26 Ru C24 C30 -141.7(6)
P Ru C24 C30 56.2(6)
Cl Ru C24 C30 -99.8(6)
C29 C24 C25 C26 -4.1(9)
C30 C24 C25 C26 178.3(5)
Ru C24 C25 C26 54.2(5)
C29 C24 C25 Ru -58.3(5)
C30 C24 C25 Ru 124.0(5)
O1 Ru C25 C26 138.4(4)
C27 Ru C25 C26 -29.5(4)
C24 Ru C25 C26 -134.8(6)
C29 Ru C25 C26 -103.0(4)
C28 Ru C25 C26 -66.2(4)
P Ru C25 C26 -154.2(3)
Cl Ru C25 C26 54.0(4)
O1 Ru C25 C24 -86.8(4)
C27 Ru C25 C24 105.3(4)
C29 Ru C25 C24 31.8(4)
C28 Ru C25 C24 68.6(4)
C26 Ru C25 C24 134.8(6)
P Ru C25 C24 -19.4(7)
Cl Ru C25 C24 -171.2(3)
C24 C25 C26 C27 -1.8(9)
Ru C25 C26 C27 50.1(5)
C24 C25 C26 C31 -176.7(6)
Ru C25 C26 C31 -124.9(6)
C24 C25 C26 Ru -51.9(5)
O1 Ru C26 C25 -48.2(4)
C27 Ru C26 C25 132.2(6)
C24 Ru C26 C25 28.1(4)
C29 Ru C26 C25 65.7(4)
C28 Ru C26 C25 102.5(4)
P Ru C26 C25 145.4(5)
Cl Ru C26 C25 -130.8(4)
O1 Ru C26 C27 179.6(3)
C24 Ru C26 C27 -104.1(4)
C29 Ru C26 C27 -66.5(4)
C28 Ru C26 C27 -29.7(4)
C25 Ru C26 C27 -132.2(6)
P Ru C26 C27 13.2(8)
Cl Ru C26 C27 97.0(4)
O1 Ru C26 C31 68.6(6)
C27 Ru C26 C31 -111.0(7)
C24 Ru C26 C31 144.9(6)
C29 Ru C26 C31 -177.5(6)
C28 Ru C26 C31 -140.7(7)
C25 Ru C26 C31 116.8(7)
P Ru C26 C31 -97.8(7)
Cl Ru C26 C31 -14.0(6)
C25 C26 C27 C28 7.8(9)
C31 C26 C27 C28 -177.2(6)
Ru C26 C27 C28 59.5(6)
C25 C26 C27 Ru -51.7(5)
C31 C26 C27 Ru 123.4(6)
O1 Ru C27 C28 -131.6(5)
C24 Ru C27 C28 -66.3(4)
C29 Ru C27 C28 -29.4(4)
C25 Ru C27 C28 -102.8(4)
C26 Ru C27 C28 -130.8(6)
P Ru C27 C28 54.0(4)
Cl Ru C27 C28 145.7(4)
O1 Ru C27 C26 -0.8(7)
C24 Ru C27 C26 64.5(4)
C29 Ru C27 C26 101.4(4)
C28 Ru C27 C26 130.8(6)
C25 Ru C27 C26 28.0(3)
P Ru C27 C26 -175.2(3)
Cl Ru C27 C26 -83.5(4)
C26 C27 C28 C29 -7.5(10)
Ru C27 C28 C29 53.1(5)
C26 C27 C28 C32 169.4(6)
Ru C27 C28 C32 -130.1(6)
C26 C27 C28 Ru -60.5(6)
O1 Ru C28 C29 1.9(7)
C27 Ru C28 C29 -131.3(6)
C24 Ru C28 C29 -28.7(4)
C25 Ru C28 C29 -66.4(4)
C26 Ru C28 C29 -101.4(4)
P Ru C28 C29 90.5(4)
Cl Ru C28 C29 -173.2(3)
O1 Ru C28 C27 133.2(5)
C24 Ru C28 C27 102.6(4)
C29 Ru C28 C27 131.3(6)
C25 Ru C28 C27 64.9(4)
C26 Ru C28 C27 29.9(4)
P Ru C28 C27 -138.2(4)
Cl Ru C28 C27 -41.9(4)
O1 Ru C28 C32 -113.0(7)
C27 Ru C28 C32 113.8(9)
C24 Ru C28 C32 -143.5(8)
C29 Ru C28 C32 -114.9(9)
C25 Ru C28 C32 178.7(8)
C26 Ru C28 C32 143.7(8)
P Ru C28 C32 -24.4(8)
Cl Ru C28 C32 71.9(8)
C27 C28 C29 C24 1.2(9)
C32 C28 C29 C24 -175.7(6)
Ru C28 C29 C24 53.9(5)
C27 C28 C29 Ru -52.8(5)
C32 C28 C29 Ru 130.4(6)
C25 C24 C29 C28 4.4(9)
C30 C24 C29 C28 -178.0(6)
Ru C24 C29 C28 -54.9(5)
C25 C24 C29 Ru 59.3(5)
C30 C24 C29 Ru -123.1(5)
O1 Ru C29 C28 -179.1(3)
C27 Ru C29 C28 29.5(4)
C24 Ru C29 C28 133.3(6)
C25 Ru C29 C28 101.6(4)
C26 Ru C29 C28 66.7(4)
P Ru C29 C28 -96.1(4)
Cl Ru C29 C28 15.9(7)
O1 Ru C29 C24 47.6(4)
C27 Ru C29 C24 -103.8(4)
C28 Ru C29 C24 -133.3(6)
C25 Ru C29 C24 -31.7(4)
C26 Ru C29 C24 -66.6(4)
P Ru C29 C24 130.5(3)
Cl Ru C29 C24 -117.5(5)
